data_1510764
loop_
_publ_author_name
'Oeckler, O.'
'Warkentin, E.'
'Simon, A.'
'Mattausch, H.J.'

_publ_section_title
;
 Metalloktaederdoppel in den Clusterverbindungen Gd10 I16 (C2)2 und Gd10
 Br15 B2 / Tb10 Br15 B2
;
_journal_name_full 'Zeitschrift fuer Anorganische und Allgemeine Chemie'
_journal_page_first 2117
_journal_page_last 2124
_journal_paper_doi 10.1002/1521-3749(200010)626:10<2117::AID-ZAAC2117>3.0.CO;2-H
_journal_volume 626
_journal_year 2000
_chemical_formula_sum 'B2 Br15 Gd10'
_chemical_name_systematic 'Gd10 Br15 B2'
_space_group_IT_number 2
_symmetry_space_group_name_Hall '-P 1'
_symmetry_space_group_name_H-M 'P -1'
_cell_angle_alpha 91.14
_cell_angle_beta 114.61
_cell_angle_gamma 110.94
_cell_formula_units_Z 1
_cell_length_a 8.984
_cell_length_b 9.816
_cell_length_c 10.552
_cell_volume 774.389
_citation_journal_id_ASTM ZAACAB
_cod_data_source_file boron_26.cif
_cod_data_source_block B2Br15Gd10
_cod_database_code 1510764

loop_
_symmetry_equiv_pos_as_xyz
x,y,z
-x,-y,-z

loop_
_atom_site_label
_atom_site_type_symbol
_atom_site_fract_x
_atom_site_fract_y
_atom_site_fract_z
_atom_site_occupancy
_atom_site_U_iso_or_equiv
Br6 Br-1 0.1118 0.70094 0.4644 1 0.0
Br2 Br-1 0.2274 0.40845 -0.0577 1 0.0
B1 B-2 0.5333 0.1871 0.1232 1 0.0
Br5 Br-1 0.7162 1.2411 0.8181 1 0.0
Gd1 Gd+2 0.27391 0.92431 0.95088 1 0.0
Br4 Br-1 -0.0627 0.65381 0.7704 1 0.0
Br8 Br-1 0 0 0 1 0.0
Br3 Br-1 0.4052 0.4587 0.6529 1 0.0
Br1 Br-1 0.1579 1.05654 0.6983 1 0.0
Gd4 Gd+2 0.32527 0.25546 0.18119 1 0.0
Br7 Br-1 0.3573 0.1154 0.4194 1 0.0
Gd2 Gd+2 0.41336 0.95954 0.67176 1 0.0
Gd3 Gd+2 0.47452 0.29622 0.90276 1 0.0
Gd5 Gd+2 0.19652 0.58875 0.72104 1 0.0
